data_4075357
loop_
_publ_author_name
'Mohr, Fabian'
'Sanz, Sergio'
'Tiekink, Edward R. T.'
'Laguna, Mariano'

_publ_section_title
;
 Water-Soluble and Water-Stable Organometallic Gold(II) Complexes
;
_journal_issue 12
_journal_name_full Organometallics
_journal_page_first 3084
_journal_paper_doi 10.1021/om0602456
_journal_volume 25
_journal_year 2006
_chemical_formula_sum 'C54 H76 Au2 F6 N6 O10 P4 S2'
_chemical_formula_weight 1665.14
_chemical_name_systematic
; 
 ? 
;
_space_group_IT_number 2
_symmetry_cell_setting triclinic
_symmetry_space_group_name_Hall '-P 1'
_symmetry_space_group_name_H-M 'P -1'
_atom_sites_solution_hydrogens geom
_atom_sites_solution_primary direct
_atom_sites_solution_secondary difmap
_audit_creation_method SHELXL-97
_cell_angle_alpha 82.340(2)
_cell_angle_beta 81.252(2)
_cell_angle_gamma 67.190(3)
_cell_formula_units_Z 2
_cell_length_a 11.6241(3)
_cell_length_b 13.5892(4)
_cell_length_c 21.9393(4)
_cell_measurement_reflns_used 15255
_cell_measurement_temperature 100(2)
_cell_measurement_theta_max 30.7
_cell_measurement_theta_min 3.1
_cell_volume 3146.87(15)
_computing_cell_refinement 'Oxford Diffraction Crysalis'
_computing_data_collection 'Oxford Diffraction XCalibur'
_computing_data_reduction 'Oxford Diffraction Crysalis'
_computing_molecular_graphics 'ORTEPII (Johnson, 1976)'
_computing_publication_material SHELXL97
_computing_structure_refinement 'SHELXL97 (Sheldrick, 1997)'
_computing_structure_solution 'PATTY in DIRDIF92 (Beurskens et al., 1992)'
_diffrn_ambient_temperature 100(2)
_diffrn_measured_fraction_theta_full 0.767
_diffrn_measured_fraction_theta_max 0.767
_diffrn_measurement_device_type 'Oxford Diffraction XCalibur 2'
_diffrn_measurement_method '\f and \w scans'
_diffrn_radiation_monochromator graphite
_diffrn_radiation_source 'fine-focus sealed tube'
_diffrn_radiation_type MoK\a
_diffrn_radiation_wavelength 0.71073
_diffrn_reflns_av_R_equivalents 0.029
_diffrn_reflns_av_sigmaI/netI 0.056
_diffrn_reflns_limit_h_max 15
_diffrn_reflns_limit_h_min -16
_diffrn_reflns_limit_k_max 19
_diffrn_reflns_limit_k_min -19
_diffrn_reflns_limit_l_max 31
_diffrn_reflns_limit_l_min -30
_diffrn_reflns_number 32315
_diffrn_reflns_theta_full 31.8
_diffrn_reflns_theta_max 31.8
_diffrn_reflns_theta_min 3.7
_diffrn_standards_decay_% 0
_diffrn_standards_number 0
_exptl_absorpt_coefficient_mu 4.902
_exptl_absorpt_correction_T_max 1
_exptl_absorpt_correction_T_min 0.586
_exptl_absorpt_correction_type multi-scan
_exptl_absorpt_process_details 'SADABS (Blessing, 1995)'
_exptl_crystal_colour yellow
_exptl_crystal_density_diffrn 1.757
_exptl_crystal_density_method 'not measured'
_exptl_crystal_description needle
_exptl_crystal_F_000 1652
_exptl_crystal_size_max 0.16
_exptl_crystal_size_mid 0.07
_exptl_crystal_size_min 0.06
_refine_diff_density_max 3.29
_refine_diff_density_min -2.94
_refine_diff_density_rms 0.203
_refine_ls_extinction_method none
_refine_ls_goodness_of_fit_ref 1.07
_refine_ls_hydrogen_treatment constr
_refine_ls_matrix_type full
_refine_ls_number_parameters 617
_refine_ls_number_reflns 16414
_refine_ls_number_restraints 42
_refine_ls_restrained_S_all 1.07
_refine_ls_R_factor_all 0.094
_refine_ls_R_factor_gt 0.057
_refine_ls_shift/su_max <0.001
_refine_ls_shift/su_mean 0.000
_refine_ls_structure_factor_coef Fsqd
_refine_ls_weighting_details 'calc w=1/[\s^2^(Fo^2^)+(0.085P)^2^+9.437P] where P=(Fo^2^+2Fc^2^)/3'
_refine_ls_weighting_scheme calc
_refine_ls_wR_factor_gt 0.148
_refine_ls_wR_factor_ref 0.166
_reflns_number_gt 11060
_reflns_number_total 16414
_reflns_threshold_expression I>2\s(I)
_cod_data_source_file om0602456si20060316_105239.cif
_cod_data_source_block shelxl
_cod_original_cell_volume 3146.87(14)
_cod_original_sg_symbol_H-M P-1
_cod_database_code 4075357

loop_
_symmetry_equiv_pos_as_xyz
'x, y, z'
'-x, -y, -z'

loop_
_atom_site_label
_atom_site_type_symbol
_atom_site_fract_x
_atom_site_fract_y
_atom_site_fract_z
_atom_site_U_iso_or_equiv
_atom_site_adp_type
_atom_site_occupancy
_atom_site_symmetry_multiplicity
_atom_site_calc_flag
_atom_site_refinement_flags
Au1 Au 0.04632(3) 0.30805(2) 0.210799(13) 0.02619(9) Uani 0.95 1 d P
Au2 Au -0.03464(3) 0.17655(2) 0.287012(13) 0.02592(9) Uani 0.95 1 d P
Au1' Au -0.0473(6) 0.3445(5) 0.1725(3) 0.0354(13) Uiso 0.05 1 d P
Au2' Au -0.0219(7) 0.1330(6) 0.3299(4) 0.0491(17) Uiso 0.05 1 d P
S1 S 0.4934(2) 0.1236(2) 0.24827(13) 0.0553(6) Uiso 1 1 d D
S2 S 0.2972(4) 0.4334(4) 0.8157(2) 0.1073(13) Uiso 1 1 d D
P1 P 0.0799(2) 0.28693(16) 0.35631(10) 0.0327(4) Uani 1 1 d .
P2 P -0.0901(2) 0.17926(15) 0.15456(10) 0.0322(4) Uani 1 1 d .
P3 P 0.12517(18) 0.42189(14) 0.14125(9) 0.0259(4) Uani 1 1 d .
P4 P -0.11807(17) 0.06334(15) 0.35757(9) 0.0259(4) Uani 1 1 d .
F1 F 0.5230(6) 0.1016(6) 0.1307(3) 0.082(2) Uiso 1 1 d D
F2 F 0.5094(6) -0.0349(5) 0.1885(3) 0.081(2) Uiso 1 1 d D
F3 F 0.3452(7) 0.1077(6) 0.1780(4) 0.101(2) Uiso 1 1 d D
F4 F 0.4701(17) 0.2603(13) 0.8263(8) 0.248(8) Uiso 1 1 d D
F5 F 0.5154(19) 0.4074(15) 0.7952(8) 0.290(9) Uiso 1 1 d D
F6 F 0.4678(15) 0.3697(13) 0.8930(7) 0.227(7) Uiso 1 1 d D
O1 O 0.6281(6) 0.0845(6) 0.2462(4) 0.079(2) Uiso 1 1 d D
O2 O 0.4351(9) 0.2368(6) 0.2339(5) 0.106(3) Uiso 1 1 d D
O3 O 0.4362(8) 0.0751(7) 0.2995(4) 0.089(3) Uiso 1 1 d D
O4 O 0.3263(19) 0.4132(15) 0.7521(5) 0.239(9) Uiso 1 1 d D
O5 O 0.2784(18) 0.5380(9) 0.8324(8) 0.232(8) Uiso 1 1 d D
O6 O 0.2418(13) 0.3745(10) 0.8623(5) 0.163(5) Uiso 1 1 d D
O7 O 0.7608(8) 0.1551(7) 0.6000(4) 0.086(3) Uiso 1 1 d D
O8 O 0.6037(10) 0.4257(8) 0.6185(5) 0.106(3) Uiso 1 1 d D
O9 O 0.0427(13) 0.3241(13) 0.7216(7) 0.186(7) Uiso 1 1 d D
O10 O 0.2148(17) 0.1736(15) 1.0237(7) 0.203(7) Uiso 1 1 d D
N1 N -0.1150(7) -0.0604(6) 0.4667(3) 0.0404(16) Uani 1 1 d .
N2 N -0.1907(8) -0.1073(6) 0.3797(3) 0.0445(18) Uani 1 1 d .
N3 N -0.3259(7) 0.0555(6) 0.4338(4) 0.0436(17) Uani 1 1 d .
N4 N 0.205(2) 0.5850(12) 0.1199(5) 0.128(7) Uani 1 1 d .
N5 N 0.1118(9) 0.5530(8) 0.0360(4) 0.071(3) Uani 1 1 d .
N6 N 0.3151(9) 0.4351(10) 0.0587(6) 0.089(4) Uani 1 1 d .
C1 C 0.1037(9) 0.3568(6) 0.2850(4) 0.0379(18) Uani 1 1 d .
H1A H 0.1939 0.3451 0.2759 0.045 Uiso 1 1 calc R
H1B H 0.0562 0.4344 0.2883 0.045 Uiso 1 1 calc R
C2 C 0.1141(9) 0.1524(6) 0.3414(4) 0.0384(19) Uani 1 1 d .
H2A H 0.1525 0.1036 0.3768 0.046 Uiso 1 1 calc R
H2B H 0.1756 0.1343 0.3041 0.046 Uiso 1 1 calc R
C3 C -0.0149(9) 0.2701(6) 0.1331(4) 0.041(2) Uani 1 1 d .
H3A H 0.0772 0.2305 0.1303 0.049 Uiso 1 1 calc R
H3B H -0.0359 0.3053 0.0915 0.049 Uiso 1 1 calc R
C4 C -0.1752(8) 0.2084(6) 0.2278(4) 0.0366(18) Uani 1 1 d .
H4A H -0.2239 0.1619 0.2409 0.044 Uiso 1 1 calc R
H4B H -0.2335 0.2843 0.2275 0.044 Uiso 1 1 calc R
C5 C 0.1725(8) 0.3018(6) 0.4110(4) 0.0368(18) Uani 1 1 d .
C6 C 0.1280(9) 0.3928(7) 0.4432(4) 0.047(2) Uani 1 1 d .
H6 H 0.0453 0.4440 0.4399 0.056 Uiso 1 1 calc R
C7 C 0.2070(10) 0.4089(8) 0.4810(5) 0.057(3) Uani 1 1 d .
H7 H 0.1783 0.4714 0.5028 0.068 Uiso 1 1 calc R
C8 C 0.3248(10) 0.3333(8) 0.4856(5) 0.051(2) Uani 1 1 d .
H8 H 0.3775 0.3446 0.5108 0.062 Uiso 1 1 calc R
C9 C 0.3699(8) 0.2411(7) 0.4551(4) 0.0400(19) Uani 1 1 d .
H9 H 0.4508 0.1883 0.4606 0.048 Uiso 1 1 calc R
C10 C 0.2947(8) 0.2267(6) 0.4159(4) 0.0347(17) Uani 1 1 d .
H10 H 0.3263 0.1658 0.3925 0.042 Uiso 1 1 calc R
C11 C -0.0825(8) 0.3428(6) 0.3912(4) 0.0363(18) Uani 1 1 d .
C12 C -0.1117(9) 0.3023(7) 0.4512(4) 0.0410(19) Uani 1 1 d .
H12 H -0.0477 0.2494 0.4731 0.049 Uiso 1 1 calc R
C13 C -0.2341(10) 0.3401(8) 0.4779(4) 0.048(2) Uani 1 1 d .
H13 H -0.2542 0.3154 0.5192 0.058 Uiso 1 1 calc R
C14 C -0.3283(9) 0.4140(8) 0.4451(5) 0.053(2) Uani 1 1 d .
H14 H -0.4130 0.4396 0.4634 0.064 Uiso 1 1 calc R
C15 C -0.2972(10) 0.4499(9) 0.3854(6) 0.071(3) Uani 1 1 d .
H15 H -0.3619 0.4990 0.3623 0.085 Uiso 1 1 calc R
C16 C -0.1740(9) 0.4161(8) 0.3584(5) 0.059(3) Uani 1 1 d .
H16 H -0.1535 0.4434 0.3178 0.070 Uiso 1 1 calc R
C17 C -0.1827(8) 0.1843(6) 0.0942(4) 0.0350(17) Uani 1 1 d .
C18 C -0.3055(9) 0.2572(8) 0.0949(4) 0.047(2) Uani 1 1 d .
H18 H -0.3429 0.3019 0.1280 0.057 Uiso 1 1 calc R
C19 C -0.3740(9) 0.2639(9) 0.0458(5) 0.055(3) Uani 1 1 d .
H19 H -0.4586 0.3130 0.0461 0.066 Uiso 1 1 calc R
C20 C -0.3203(10) 0.2008(8) -0.0022(4) 0.053(3) Uani 1 1 d .
H20 H -0.3673 0.2060 -0.0351 0.064 Uiso 1 1 calc R
C21 C -0.1962(11) 0.1287(8) -0.0027(5) 0.060(3) Uani 1 1 d .
H21 H -0.1579 0.0851 -0.0362 0.072 Uiso 1 1 calc R
C22 C -0.1306(11) 0.1213(7) 0.0448(4) 0.054(3) Uani 1 1 d .
H22 H -0.0464 0.0714 0.0442 0.064 Uiso 1 1 calc R
C23 C 0.0210(8) 0.0422(6) 0.1595(3) 0.0324(16) Uani 1 1 d .
C24 C 0.1486(8) 0.0176(7) 0.1504(4) 0.0409(19) Uani 1 1 d .
H24 H 0.1811 0.0728 0.1406 0.049 Uiso 1 1 calc R
C25 C 0.2299(10) -0.0899(8) 0.1557(5) 0.052(2) Uani 1 1 d .
H25 H 0.3181 -0.1076 0.1494 0.062 Uiso 1 1 calc R
C26 C 0.1848(10) -0.1684(7) 0.1697(4) 0.053(3) Uani 1 1 d .
H26 H 0.2418 -0.2408 0.1723 0.064 Uiso 1 1 calc R
C27 C 0.0564(10) -0.1458(7) 0.1804(4) 0.049(2) Uani 1 1 d .
H27 H 0.0259 -0.2020 0.1915 0.058 Uiso 1 1 calc R
C28 C -0.0272(9) -0.0389(6) 0.1746(3) 0.0371(18) Uani 1 1 d .
H28 H -0.1153 -0.0217 0.1809 0.044 Uiso 1 1 calc R
C29 C -0.0445(9) 0.0013(7) 0.4282(4) 0.045(2) Uani 1 1 d .
H29A H 0.0433 -0.0472 0.4173 0.055 Uiso 1 1 calc R
H29B H -0.0431 0.0575 0.4522 0.055 Uiso 1 1 calc R
C30 C -0.2836(8) 0.1316(6) 0.3912(4) 0.0405(19) Uani 1 1 d .
H30A H -0.2898 0.1920 0.4140 0.049 Uiso 1 1 calc R
H30B H -0.3386 0.1609 0.3576 0.049 Uiso 1 1 calc R
C31 C -0.1323(9) -0.0523(7) 0.3292(4) 0.043(2) Uani 1 1 d .
H31A H -0.1845 -0.0279 0.2943 0.051 Uiso 1 1 calc R
H31B H -0.0482 -0.1027 0.3140 0.051 Uiso 1 1 calc R
C32 C -0.2464(9) 0.0101(8) 0.4853(4) 0.048(2) Uani 1 1 d .
H32A H -0.2453 0.0700 0.5062 0.058 Uiso 1 1 calc R
H32B H -0.2857 -0.0313 0.5159 0.058 Uiso 1 1 calc R
C33 C -0.3201(9) -0.0347(8) 0.4013(4) 0.046(2) Uani 1 1 d .
H33A H -0.3681 -0.0057 0.3651 0.055 Uiso 1 1 calc R
H33B H -0.3618 -0.0773 0.4294 0.055 Uiso 1 1 calc R
C34 C -0.1181(10) -0.1450(6) 0.4328(4) 0.045(2) Uani 1 1 d .
H34A H -0.1536 -0.1910 0.4619 0.054 Uiso 1 1 calc R
H34B H -0.0308 -0.1902 0.4182 0.054 Uiso 1 1 calc R
C35 C 0.143(2) 0.5312(13) 0.1705(6) 0.163(10) Uani 1 1 d .
H35A H 0.0602 0.5829 0.1859 0.195 Uiso 1 1 calc R
H35B H 0.1954 0.5044 0.2054 0.195 Uiso 1 1 calc R
C36 C 0.2782(10) 0.3558(10) 0.1025(6) 0.092(5) Uani 1 1 d .
H36A H 0.3396 0.3232 0.1332 0.111 Uiso 1 1 calc R
H36B H 0.2779 0.2979 0.0795 0.111 Uiso 1 1 calc R
C37 C 0.0458(12) 0.4881(12) 0.0756(6) 0.095(5) Uani 1 1 d .
H37A H 0.0408 0.4344 0.0509 0.114 Uiso 1 1 calc R
H37B H -0.0409 0.5357 0.0895 0.114 Uiso 1 1 calc R
C38 C 0.3215(19) 0.514(2) 0.0910(8) 0.135(10) Uani 1 1 d .
H38A H 0.3782 0.4782 0.1235 0.162 Uiso 1 1 calc R
H38B H 0.3604 0.5575 0.0621 0.162 Uiso 1 1 calc R
C39 C 0.2330(13) 0.4857(10) 0.0133(5) 0.074(4) Uani 1 1 d .
H39A H 0.2704 0.5285 -0.0172 0.089 Uiso 1 1 calc R
H39B H 0.2256 0.4299 -0.0089 0.089 Uiso 1 1 calc R
C40 C 0.1233(14) 0.6311(8) 0.0733(9) 0.106(6) Uani 1 1 d .
H40A H 0.0389 0.6733 0.0930 0.127 Uiso 1 1 calc R
H40B H 0.1537 0.6813 0.0452 0.127 Uiso 1 1 calc R
C41 C 0.4672(6) 0.0708(5) 0.1825(3) 0.048(2) Uiso 1 1 d D
C42 C 0.4558(8) 0.3583(11) 0.8360(7) 0.197(11) Uiso 1 1 d D
C43 C 0.6651(9) 0.1670(9) 0.6331(5) 0.066(3) Uiso 1 1 d D
C44 C 0.5400(14) 0.1988(17) 0.6132(9) 0.153(8) Uiso 1 1 d D
H44A H 0.5386 0.2346 0.5714 0.229 Uiso 1 1 calc R
H44B H 0.4777 0.2481 0.6417 0.229 Uiso 1 1 calc R
H44C H 0.5198 0.1351 0.6134 0.229 Uiso 1 1 calc R
C45 C 0.6733(15) 0.1386(13) 0.6992(6) 0.113(5) Uiso 1 1 d D
H45A H 0.6833 0.0634 0.7088 0.169 Uiso 1 1 calc R
H45B H 0.5965 0.1843 0.7224 0.169 Uiso 1 1 calc R
H45C H 0.7458 0.1490 0.7107 0.169 Uiso 1 1 calc R
C46 C 0.6484(10) 0.4568(8) 0.6542(5) 0.068(3) Uiso 1 1 d D
C47 C 0.5838(13) 0.5620(9) 0.6796(7) 0.096(4) Uiso 1 1 d D
H47A H 0.6454 0.5936 0.6825 0.144 Uiso 1 1 calc R
H47B H 0.5414 0.5530 0.7209 0.144 Uiso 1 1 calc R
H47C H 0.5218 0.6094 0.6524 0.144 Uiso 1 1 calc R
C48 C 0.7711(12) 0.3940(12) 0.6768(8) 0.114(5) Uiso 1 1 d D
H48A H 0.7976 0.3192 0.6678 0.172 Uiso 1 1 calc R
H48B H 0.7641 0.3979 0.7215 0.172 Uiso 1 1 calc R
H48C H 0.8333 0.4232 0.6561 0.172 Uiso 1 1 calc R
C49 C 0.1528(12) 0.2879(11) 0.7057(6) 0.087(4) Uiso 1 1 d D
C50 C 0.2491(17) 0.2122(15) 0.7437(8) 0.149(8) Uiso 1 1 d D
H50A H 0.2085 0.1830 0.7799 0.223 Uiso 1 1 calc R
H50B H 0.2968 0.2495 0.7572 0.223 Uiso 1 1 calc R
H50C H 0.3062 0.1536 0.7191 0.223 Uiso 1 1 calc R
C51 C 0.1999(16) 0.3347(14) 0.6477(7) 0.122(6) Uiso 1 1 d D
H51A H 0.1296 0.3924 0.6296 0.183 Uiso 1 1 calc R
H51B H 0.2410 0.2792 0.6186 0.183 Uiso 1 1 calc R
H51C H 0.2605 0.3636 0.6563 0.183 Uiso 1 1 calc R
C52 C 0.2651(11) 0.1477(11) 0.9734(6) 0.081(4) Uiso 1 1 d D
C53 C 0.3977(12) 0.1348(14) 0.9603(7) 0.111(5) Uiso 1 1 d D
H53A H 0.4150 0.1800 0.9861 0.167 Uiso 1 1 calc R
H53B H 0.4154 0.1562 0.9166 0.167 Uiso 1 1 calc R
H53C H 0.4511 0.0597 0.9695 0.167 Uiso 1 1 calc R
C54 C 0.2080(14) 0.1307(13) 0.9226(7) 0.110(5) Uiso 1 1 d D
H54A H 0.1164 0.1637 0.9305 0.166 Uiso 1 1 calc R
H54B H 0.2333 0.0537 0.9195 0.166 Uiso 1 1 calc R
H54C H 0.2363 0.1633 0.8837 0.166 Uiso 1 1 calc R

loop_
_atom_site_aniso_label
_atom_site_aniso_U_11
_atom_site_aniso_U_22
_atom_site_aniso_U_33
_atom_site_aniso_U_23
_atom_site_aniso_U_13
_atom_site_aniso_U_12
Au1 0.03280(18) 0.02849(15) 0.02057(16) -0.00034(11) -0.00372(13) -0.01530(12)
Au2 0.03051(17) 0.02897(15) 0.02054(16) 0.00049(11) -0.00458(12) -0.01376(12)
P1 0.0372(11) 0.0330(10) 0.0285(10) -0.0052(8) -0.0081(8) -0.0111(8)
P2 0.0409(11) 0.0286(9) 0.0302(11) -0.0008(7) -0.0105(9) -0.0145(8)
P3 0.0286(10) 0.0278(8) 0.0222(9) -0.0034(7) -0.0009(8) -0.0120(7)
P4 0.0221(9) 0.0350(9) 0.0210(9) -0.0022(7) -0.0049(7) -0.0103(7)
N1 0.050(4) 0.044(4) 0.034(4) 0.007(3) -0.013(3) -0.025(3)
N2 0.068(5) 0.040(4) 0.033(4) 0.006(3) -0.007(4) -0.031(4)
N3 0.042(4) 0.046(4) 0.040(4) 0.006(3) 0.000(3) -0.019(3)
N4 0.30(2) 0.101(9) 0.045(6) -0.004(6) 0.011(10) -0.157(13)
N5 0.075(6) 0.085(7) 0.061(6) 0.055(5) -0.037(5) -0.048(6)
N6 0.039(5) 0.099(8) 0.106(10) 0.056(7) -0.006(6) -0.022(5)
C1 0.052(5) 0.039(4) 0.029(4) 0.002(3) -0.010(4) -0.024(4)
C2 0.058(5) 0.036(4) 0.024(4) -0.001(3) -0.007(4) -0.020(4)
C3 0.065(6) 0.034(4) 0.028(4) 0.004(3) -0.007(4) -0.025(4)
C4 0.041(5) 0.036(4) 0.034(4) 0.001(3) -0.008(4) -0.016(3)
C5 0.049(5) 0.039(4) 0.026(4) -0.002(3) -0.012(4) -0.016(4)
C6 0.049(5) 0.044(5) 0.048(6) -0.013(4) -0.010(4) -0.015(4)
C7 0.056(6) 0.059(6) 0.068(7) -0.026(5) -0.017(5) -0.023(5)
C8 0.062(6) 0.059(6) 0.046(6) -0.010(4) -0.021(5) -0.029(5)
C9 0.036(4) 0.047(5) 0.041(5) 0.001(4) -0.009(4) -0.020(4)
C10 0.039(4) 0.038(4) 0.029(4) -0.003(3) -0.008(3) -0.015(3)
C11 0.040(4) 0.040(4) 0.033(4) -0.007(3) -0.008(3) -0.016(3)
C12 0.055(5) 0.039(4) 0.028(4) 0.001(3) -0.003(4) -0.019(4)
C13 0.064(6) 0.053(5) 0.039(5) -0.013(4) 0.008(4) -0.037(5)
C14 0.044(5) 0.056(6) 0.059(7) -0.021(5) 0.000(5) -0.014(4)
C15 0.050(6) 0.064(7) 0.071(8) 0.000(6) 0.003(6) 0.003(5)
C16 0.052(6) 0.062(6) 0.043(6) -0.002(5) -0.004(5) -0.003(5)
C17 0.043(5) 0.033(4) 0.032(4) 0.011(3) -0.013(4) -0.020(3)
C18 0.043(5) 0.061(6) 0.037(5) 0.001(4) -0.008(4) -0.020(4)
C19 0.037(5) 0.080(7) 0.044(6) 0.017(5) -0.004(4) -0.025(5)
C20 0.072(7) 0.070(6) 0.033(5) 0.013(4) -0.030(5) -0.040(6)
C21 0.089(8) 0.042(5) 0.052(6) 0.001(4) -0.038(6) -0.020(5)
C22 0.079(7) 0.042(5) 0.037(5) 0.003(4) -0.030(5) -0.012(5)
C23 0.043(4) 0.033(4) 0.023(4) -0.003(3) -0.006(3) -0.015(3)
C24 0.049(5) 0.041(4) 0.036(5) -0.007(4) -0.012(4) -0.017(4)
C25 0.049(6) 0.052(5) 0.047(6) -0.006(4) -0.015(4) -0.007(4)
C26 0.071(7) 0.036(4) 0.040(5) -0.001(4) -0.015(5) -0.004(4)
C27 0.082(7) 0.035(4) 0.033(5) 0.002(3) -0.007(5) -0.027(4)
C28 0.055(5) 0.032(4) 0.024(4) -0.002(3) -0.001(4) -0.018(4)
C29 0.058(6) 0.051(5) 0.034(5) 0.016(4) -0.024(4) -0.026(4)
C30 0.045(5) 0.035(4) 0.037(5) -0.003(3) -0.002(4) -0.012(3)
C31 0.060(6) 0.037(4) 0.034(5) 0.004(3) -0.008(4) -0.021(4)
C32 0.064(6) 0.057(5) 0.027(4) 0.008(4) -0.003(4) -0.030(5)
C33 0.051(5) 0.063(6) 0.033(5) 0.018(4) -0.010(4) -0.038(5)
C34 0.066(6) 0.033(4) 0.033(5) 0.010(3) -0.009(4) -0.017(4)
C35 0.38(3) 0.150(14) 0.046(7) -0.048(8) 0.076(12) -0.224(19)
C36 0.041(6) 0.085(8) 0.096(10) 0.061(7) 0.012(6) 0.006(5)
C37 0.081(9) 0.127(11) 0.099(10) 0.081(9) -0.049(8) -0.077(9)
C38 0.139(16) 0.26(3) 0.065(11) 0.094(14) -0.074(11) -0.155(19)
C39 0.109(11) 0.066(7) 0.048(7) 0.009(5) 0.014(7) -0.045(7)
C40 0.101(10) 0.021(4) 0.169(16) 0.008(7) 0.049(11) -0.022(5)

loop_
_atom_type_symbol
_atom_type_description
_atom_type_scat_dispersion_real
_atom_type_scat_dispersion_imag
_atom_type_scat_source
C C 0.0033 0.0016 'International Tables Vol C Tables 4.2.6.8 and 6.1.1.4'
H H 0.0000 0.0000 'International Tables Vol C Tables 4.2.6.8 and 6.1.1.4'
Au Au -2.0133 8.8022 'International Tables Vol C Tables 4.2.6.8 and 6.1.1.4'
F F 0.0171 0.0103 'International Tables Vol C Tables 4.2.6.8 and 6.1.1.4'
N N 0.0061 0.0033 'International Tables Vol C Tables 4.2.6.8 and 6.1.1.4'
O O 0.0106 0.0060 'International Tables Vol C Tables 4.2.6.8 and 6.1.1.4'
P P 0.1023 0.0942 'International Tables Vol C Tables 4.2.6.8 and 6.1.1.4'
S S 0.1246 0.1234 'International Tables Vol C Tables 4.2.6.8 and 6.1.1.4'

loop_
_geom_angle_atom_site_label_1
_geom_angle_atom_site_label_2
_geom_angle_atom_site_label_3
_geom_angle
C1 Au1 C3 176.0(3)
C1 Au1 P3 89.3(2)
C3 Au1 P3 87.5(2)
C1 Au1 Au2 91.0(2)
C3 Au1 Au2 92.3(2)
P3 Au1 Au2 178.18(5)
C4 Au2 C2 175.2(3)
C4 Au2 P4 91.3(2)
C2 Au2 P4 93.5(2)
C4 Au2 Au1 87.4(2)
C2 Au2 Au1 87.8(2)
P4 Au2 Au1 177.26(5)
C4 Au2 P1 142.0(2)
C2 Au2 P1 35.5(2)
P4 Au2 P1 110.32(6)
Au1 Au2 P1 69.57(4)
O2 S1 O3 118.1(5)
O2 S1 O1 114.3(5)
O3 S1 O1 113.0(5)
O2 S1 C41 102.0(5)
O3 S1 C41 102.7(5)
O1 S1 C41 104.1(4)
O4 S2 O5 118.5(9)
O4 S2 O6 124.4(9)
O5 S2 O6 113.4(8)
O4 S2 C42 95.4(10)
O5 S2 C42 100.2(10)
O6 S2 C42 93.9(8)
C2 P1 C1 107.3(4)
C2 P1 C5 114.8(4)
C1 P1 C5 109.6(4)
C2 P1 C11 108.2(4)
C1 P1 C11 111.8(4)
C5 P1 C11 105.2(4)
C2 P1 Au2 44.4(3)
C1 P1 Au2 86.7(3)
C5 P1 Au2 158.2(3)
C11 P1 Au2 80.7(3)
C3 P2 C4 107.9(4)
C3 P2 C23 111.8(4)
C4 P2 C23 108.7(4)
C3 P2 C17 109.3(4)
C4 P2 C17 115.0(4)
C23 P2 C17 104.1(4)
C35 P3 C36 101.8(9)
C35 P3 C37 100.6(8)
C36 P3 C37 98.8(7)
C35 P3 Au1 118.7(4)
C36 P3 Au1 114.6(4)
C37 P3 Au1 119.1(4)
C31 P4 C30 99.3(4)
C31 P4 C29 100.7(4)
C30 P4 C29 100.0(4)
C31 P4 Au2 119.3(3)
C30 P4 Au2 114.5(3)
C29 P4 Au2 119.4(3)
C34 N1 C32 108.0(7)
C34 N1 C29 111.1(7)
C32 N1 C29 111.2(7)
C33 N2 C31 110.8(7)
C33 N2 C34 108.4(7)
C31 N2 C34 112.3(7)
C30 N3 C32 111.4(7)
C30 N3 C33 111.2(7)
C32 N3 C33 107.5(7)
C38 N4 C40 107.2(11)
C38 N4 C35 113.9(14)
C40 N4 C35 108.7(17)
C39 N5 C40 108.6(10)
C39 N5 C37 110.0(10)
C40 N5 C37 109.5(11)
C38 N6 C39 108.2(12)
C38 N6 C36 110.1(13)
C39 N6 C36 113.9(11)
P1 C1 Au1 112.7(4)
P1 C1 H1A 109.1
Au1 C1 H1A 109.1
P1 C1 H1B 109.1
Au1 C1 H1B 109.1
H1A C1 H1B 107.8
P1 C2 Au2 100.1(4)
P1 C2 H2A 109.3
Au2 C2 H2A 137.3
P1 C2 H2B 109.3
Au2 C2 H2B 89.9
H2A C2 H2B 108.0
P2 C3 Au1 111.8(4)
P2 C3 H3A 109.1
Au1 C3 H3A 73.8
P2 C3 H3B 109.1
Au1 C3 H3B 135.8
H3A C3 H3B 107.8
P2 C4 Au2 103.9(4)
P2 C4 H4A 111.0
Au2 C4 H4A 111.0
P2 C4 H4B 111.0
Au2 C4 H4B 111.0
H4A C4 H4B 109.0
C6 C5 C10 120.0(8)
C6 C5 P1 120.0(7)
C10 C5 P1 119.6(6)
C5 C6 C7 119.5(9)
C5 C6 H6 120.3
C7 C6 H6 120.3
C8 C7 C6 119.1(9)
C8 C7 H7 120.4
C6 C7 H7 120.4
C7 C8 C9 122.3(9)
C7 C8 H8 118.8
C9 C8 H8 118.8
C8 C9 C10 118.9(8)
C8 C9 H9 120.6
C10 C9 H9 120.6
C5 C10 C9 120.1(8)
C5 C10 H10 120.0
C9 C10 H10 120.0
C12 C11 C16 121.1(8)
C12 C11 P1 117.8(6)
C16 C11 P1 121.0(7)
C11 C12 C13 119.2(9)
C11 C12 H12 120.4
C13 C12 H12 120.4
C14 C13 C12 120.5(9)
C14 C13 H13 119.8
C12 C13 H13 119.8
C13 C14 C15 119.0(9)
C13 C14 H14 120.5
C15 C14 H14 120.5
C14 C15 C16 121.5(10)
C14 C15 H15 119.2
C16 C15 H15 119.2
C11 C16 C15 118.7(10)
C11 C16 H16 120.7
C15 C16 H16 120.7
C22 C17 C18 119.0(8)
C22 C17 P2 121.2(7)
C18 C17 P2 119.7(7)
C17 C18 C19 119.0(9)
C17 C18 H18 120.5
C19 C18 H18 120.5
C20 C19 C18 120.8(9)
C20 C19 H19 119.6
C18 C19 H19 119.6
C19 C20 C21 119.7(9)
C19 C20 H20 120.1
C21 C20 H20 120.1
C20 C21 C22 119.6(10)
C20 C21 H21 120.2
C22 C21 H21 120.2
C17 C22 C21 122.0(10)
C17 C22 H22 119.0
C21 C22 H22 119.0
C24 C23 C28 120.6(7)
C24 C23 P2 121.7(6)
C28 C23 P2 117.6(6)
C23 C24 C25 119.1(8)
C23 C24 H24 120.5
C25 C24 H24 120.5
C26 C25 C24 120.8(10)
C26 C25 H25 119.6
C24 C25 H25 119.6
C25 C26 C27 121.4(9)
C25 C26 H26 119.3
C27 C26 H26 119.3
C26 C27 C28 119.0(8)
C26 C27 H27 120.5
C28 C27 H27 120.5
C27 C28 C23 119.1(8)
C27 C28 H28 120.5
C23 C28 H28 120.5
N1 C29 P4 110.5(6)
N1 C29 H29A 109.6
P4 C29 H29A 109.6
N1 C29 H29B 109.6
P4 C29 H29B 109.6
H29A C29 H29B 108.1
N3 C30 P4 110.3(5)
N3 C30 H30A 109.6
P4 C30 H30A 109.6
N3 C30 H30B 109.6
P4 C30 H30B 109.6
H30A C30 H30B 108.1
N2 C31 P4 109.9(6)
N2 C31 H31A 109.7
P4 C31 H31A 109.7
N2 C31 H31B 109.7
P4 C31 H31B 109.7
H31A C31 H31B 108.2
N1 C32 N3 114.8(7)
N1 C32 H32A 108.6
N3 C32 H32A 108.6
N1 C32 H32B 108.6
N3 C32 H32B 108.6
H32A C32 H32B 107.5
N3 C33 N2 114.5(7)
N3 C33 H33A 108.6
N2 C33 H33A 108.6
N3 C33 H33B 108.6
N2 C33 H33B 108.6
H33A C33 H33B 107.6
N1 C34 N2 115.0(7)
N1 C34 H34A 108.5
N2 C34 H34A 108.5
N1 C34 H34B 108.5
N2 C34 H34B 108.5
H34A C34 H34B 107.5
N4 C35 P3 109.1(7)
N4 C35 H35A 109.9
P3 C35 H35A 109.9
N4 C35 H35B 109.9
P3 C35 H35B 109.9
H35A C35 H35B 108.3
N6 C36 P3 109.3(8)
N6 C36 H36A 109.8
P3 C36 H36A 109.8
N6 C36 H36B 109.8
P3 C36 H36B 109.8
H36A C36 H36B 108.3
N5 C37 P3 111.4(8)
N5 C37 H37A 109.3
P3 C37 H37A 109.3
N5 C37 H37B 109.3
P3 C37 H37B 109.3
H37A C37 H37B 108.0
N4 C38 N6 116.5(12)
N4 C38 H38A 108.2
N6 C38 H38A 108.2
N4 C38 H38B 108.2
N6 C38 H38B 108.2
H38A C38 H38B 107.3
N5 C39 N6 114.7(10)
N5 C39 H39A 108.6
N6 C39 H39A 108.6
N5 C39 H39B 108.6
N6 C39 H39B 108.6
H39A C39 H39B 107.6
N5 C40 N4 114.6(9)
N5 C40 H40A 108.6
N4 C40 H40A 108.6
N5 C40 H40B 108.6
N4 C40 H40B 108.6
H40A C40 H40B 107.6
F3 C41 F2 108.4(6)
F3 C41 F1 108.2(6)
F2 C41 F1 108.8(6)
F3 C41 S1 109.0(5)
F2 C41 S1 111.5(5)
F1 C41 S1 110.8(5)
F6 C42 F5 111.5(12)
F6 C42 F4 114.2(12)
F5 C42 F4 117.4(12)
F6 C42 S2 112.4(11)
F5 C42 S2 98.6(12)
F4 C42 S2 100.9(11)
O7 C43 C45 117.8(11)
O7 C43 C44 126.3(12)
C45 C43 C44 115.6(10)
C43 C44 H44A 109.5
C43 C44 H44B 109.5
H44A C44 H44B 109.5
C43 C44 H44C 109.5
H44A C44 H44C 109.5
H44B C44 H44C 109.5
C43 C45 H45A 109.5
C43 C45 H45B 109.5
H45A C45 H45B 109.5
C43 C45 H45C 109.5
H45A C45 H45C 109.5
H45B C45 H45C 109.5
O8 C46 C48 123.6(11)
O8 C46 C47 122.5(11)
C48 C46 C47 113.9(9)
C46 C47 H47A 109.5
C46 C47 H47B 109.5
H47A C47 H47B 109.5
C46 C47 H47C 109.5
H47A C47 H47C 109.5
H47B C47 H47C 109.5
C46 C48 H48A 109.5
C46 C48 H48B 109.5
H48A C48 H48B 109.5
C46 C48 H48C 109.5
H48A C48 H48C 109.5
H48B C48 H48C 109.5
O9 C49 C50 125.6(15)
O9 C49 C51 117.8(14)
C50 C49 C51 115.9(11)
C49 C50 H50A 109.5
C49 C50 H50B 109.5
H50A C50 H50B 109.5
C49 C50 H50C 109.5
H50A C50 H50C 109.5
H50B C50 H50C 109.5
C49 C51 H51A 109.5
C49 C51 H51B 109.5
H51A C51 H51B 109.5
C49 C51 H51C 109.5
H51A C51 H51C 109.5
H51B C51 H51C 109.5
O10 C52 C54 127.3(14)
O10 C52 C53 116.5(14)
C54 C52 C53 116.2(10)
C52 C53 H53A 109.5
C52 C53 H53B 109.5
H53A C53 H53B 109.5
C52 C53 H53C 109.5
H53A C53 H53C 109.5
H53B C53 H53C 109.5
C52 C54 H54A 109.5
C52 C54 H54B 109.5
H54A C54 H54B 109.5
C52 C54 H54C 109.5
H54A C54 H54C 109.5
H54B C54 H54C 109.5

loop_
_geom_bond_atom_site_label_1
_geom_bond_atom_site_label_2
_geom_bond_distance
_geom_bond_site_symmetry_2
Au1 C1 2.120(8) .
Au1 C3 2.137(9) .
Au1 P3 2.3678(18) .
Au1 Au2 2.6275(4) .
Au2 C4 2.119(8) .
Au2 C2 2.146(9) .
Au2 P4 2.4019(19) .
Au2 P1 3.018(2) .
S1 O2 1.432(6) .
S1 O3 1.435(6) .
S1 O1 1.440(6) .
S1 C41 1.808(4) .
S2 O4 1.422(7) .
S2 O5 1.441(7) .
S2 O6 1.442(7) .
S2 C42 1.819(5) .
P1 C2 1.779(8) .
P1 C1 1.761(8) .
P1 C5 1.807(8) .
P1 C11 1.825(8) .
P2 C3 1.752(8) .
P2 C4 1.761(8) .
P2 C23 1.809(8) .
P2 C17 1.808(8) .
P3 C35 1.789(10) .
P3 C36 1.789(11) .
P3 C37 1.774(11) .
P4 C31 1.838(9) .
P4 C30 1.864(8) .
P4 C29 1.828(8) .
F1 C41 1.323(6) .
F2 C41 1.320(6) .
F3 C41 1.323(6) .
F4 C42 1.320(7) .
F5 C42 1.317(7) .
F6 C42 1.315(7) .
O5 Au1' 2.55(2) 2_566
O7 C43 1.198(8) .
O8 C46 1.201(8) .
O9 C49 1.193(9) .
O10 C52 1.196(9) .
N1 C34 1.464(11) .
N1 C32 1.483(12) .
N1 C29 1.490(11) .
N2 C33 1.489(12) .
N2 C31 1.480(11) .
N2 C34 1.462(11) .
N3 C30 1.476(11) .
N3 C32 1.484(12) .
N3 C33 1.473(12) .
N4 C38 1.43(2) .
N4 C40 1.41(2) .
N4 C35 1.492(15) .
N5 C39 1.407(15) .
N5 C40 1.479(19) .
N5 C37 1.496(12) .
N6 C38 1.39(2) .
N6 C39 1.405(16) .
N6 C36 1.493(14) .
C1 H1A 0.9900 .
C1 H1B 0.9900 .
C2 H2A 0.9900 .
C2 H2B 0.9900 .
C3 H3A 0.9900 .
C3 H3B 0.9900 .
C4 H4A 0.9900 .
C4 H4B 0.9900 .
C5 C6 1.385(11) .
C5 C10 1.401(11) .
C6 C7 1.420(12) .
C6 H6 0.9500 .
C7 C8 1.365(14) .
C7 H7 0.9500 .
C8 C9 1.378(12) .
C8 H8 0.9500 .
C9 C10 1.397(11) .
C9 H9 0.9500 .
C10 H10 0.9500 .
C11 C12 1.402(11) .
C11 C16 1.365(12) .
C12 C13 1.376(13) .
C12 H12 0.9500 .
C13 C14 1.387(14) .
C13 H13 0.9500 .
C14 C15 1.380(15) .
C14 H14 0.9500 .
C15 C16 1.386(14) .
C15 H15 0.9500 .
C16 H16 0.9500 .
C17 C22 1.387(12) .
C17 C18 1.386(12) .
C18 C19 1.407(13) .
C18 H18 0.9500 .
C19 C20 1.364(14) .
C19 H19 0.9500 .
C20 C21 1.394(15) .
C20 H20 0.9500 .
C21 C22 1.353(13) .
C21 H21 0.9500 .
C22 H22 0.9500 .
C23 C24 1.377(12) .
C23 C28 1.402(11) .
C24 C25 1.399(12) .
C24 H24 0.9500 .
C25 C26 1.343(14) .
C25 H25 0.9500 .
C26 C27 1.391(14) .
C26 H26 0.9500 .
C27 C28 1.402(11) .
C27 H27 0.9500 .
C28 H28 0.9500 .
C29 H29A 0.9900 .
C29 H29B 0.9900 .
C30 H30A 0.9900 .
C30 H30B 0.9900 .
C31 H31A 0.9900 .
C31 H31B 0.9900 .
C32 H32A 0.9900 .
C32 H32B 0.9900 .
C33 H33A 0.9900 .
C33 H33B 0.9900 .
C34 H34A 0.9900 .
C34 H34B 0.9900 .
C35 H35A 0.9900 .
C35 H35B 0.9900 .
C36 H36A 0.9900 .
C36 H36B 0.9900 .
C37 H37A 0.9900 .
C37 H37B 0.9900 .
C38 H38A 0.9900 .
C38 H38B 0.9900 .
C39 H39A 0.9900 .
C39 H39B 0.9900 .
C40 H40A 0.9900 .
C40 H40B 0.9900 .
C43 C45 1.458(8) .
C43 C44 1.465(8) .
C44 H44A 0.9800 .
C44 H44B 0.9800 .
C44 H44C 0.9800 .
C45 H45A 0.9800 .
C45 H45B 0.9800 .
C45 H45C 0.9800 .
C46 C48 1.472(8) .
C46 C47 1.474(8) .
C47 H47A 0.9800 .
C47 H47B 0.9800 .
C47 H47C 0.9800 .
C48 H48A 0.9800 .
C48 H48B 0.9800 .
C48 H48C 0.9800 .
C49 C50 1.472(8) .
C49 C51 1.471(8) .
C50 H50A 0.9800 .
C50 H50B 0.9800 .
C50 H50C 0.9800 .
C51 H51A 0.9800 .
C51 H51B 0.9800 .
C51 H51C 0.9800 .
C52 C54 1.466(8) .
C52 C53 1.469(8) .
C53 H53A 0.9800 .
C53 H53B 0.9800 .
C53 H53C 0.9800 .
C54 H54A 0.9800 .
C54 H54B 0.9800 .
C54 H54C 0.9800 .
